data_4311853
loop_
_publ_author_name
'Scott A. Hilderbrand'
'Stephen J. Lippard'

_publ_section_title
;
 Nitric Oxide Reactivity of Fluorophore Coordinated Carboxylate-Bridged
 Diiron(II) and Dicobalt(II) Complexes
;
_journal_name_full 'Inorganic Chemistry'
_journal_page_first 5294
_journal_page_last 5301
_journal_paper_doi 10.1021/ic049649l
_journal_volume 43
_journal_year 2004
_chemical_formula_sum 'C64 H80 N16 O12 S4'
_chemical_formula_weight 1393.68
_chemical_name_systematic
; 
 ? 
;
_space_group_IT_number 15
_symmetry_cell_setting monoclinic
_symmetry_space_group_name_Hall '-C 2yc'
_symmetry_space_group_name_H-M 'C 1 2/c 1'
_atom_sites_solution_hydrogens geom
_atom_sites_solution_primary direct
_atom_sites_solution_secondary difmap
_audit_creation_method SHELXL-97
_cell_angle_alpha 90.00
_cell_angle_beta 117.454(7)
_cell_angle_gamma 90.00
_cell_formula_units_Z 2
_cell_length_a 28.320(13)
_cell_length_b 6.594(3)
_cell_length_c 19.966(9)
_cell_measurement_reflns_used 1006
_cell_measurement_temperature 173(2)
_cell_measurement_theta_max 23.96
_cell_measurement_theta_min 2.99
_cell_volume 3309(3)
_computing_cell_refinement 'Bruker SMART'
_computing_data_collection 'Bruker SMART'
_computing_data_reduction 'Bruker SAINT'
_computing_molecular_graphics 'Bruker SHELXTL'
_computing_publication_material 'Bruker SHELXTL'
_computing_structure_refinement 'SHELXL-97 (Sheldrick, 1997)'
_computing_structure_solution 'SHELXS-97 (Sheldrick, 1990)'
_diffrn_ambient_temperature 173(2)
_diffrn_measured_fraction_theta_full 0.953
_diffrn_measured_fraction_theta_max 0.953
_diffrn_measurement_device_type 'CCD area detector'
_diffrn_measurement_method 'phi and omega scans'
_diffrn_radiation_monochromator graphite
_diffrn_radiation_source 'fine-focus sealed tube'
_diffrn_radiation_type MoK\a
_diffrn_radiation_wavelength 0.71073
_diffrn_reflns_av_R_equivalents 0.0430
_diffrn_reflns_av_sigmaI/netI 0.0450
_diffrn_reflns_limit_h_max 37
_diffrn_reflns_limit_h_min -37
_diffrn_reflns_limit_k_max 8
_diffrn_reflns_limit_k_min -8
_diffrn_reflns_limit_l_max 26
_diffrn_reflns_limit_l_min -26
_diffrn_reflns_number 14013
_diffrn_reflns_theta_full 28.32
_diffrn_reflns_theta_max 28.32
_diffrn_reflns_theta_min 1.62
_exptl_absorpt_coefficient_mu 0.219
_exptl_absorpt_correction_T_max 1.000000
_exptl_absorpt_correction_T_min 0.840315
_exptl_absorpt_correction_type sadabs
_exptl_crystal_colour 'light yellow'
_exptl_crystal_density_diffrn 1.399
_exptl_crystal_density_meas 0
_exptl_crystal_density_method 'not measured'
_exptl_crystal_description needle
_exptl_crystal_F_000 1472
_exptl_crystal_size_max 0.4
_exptl_crystal_size_mid 0.1
_exptl_crystal_size_min 0.02
_refine_diff_density_max 0.482
_refine_diff_density_min -0.283
_refine_diff_density_rms 0.058
_refine_ls_extinction_method none
_refine_ls_goodness_of_fit_ref 1.109
_refine_ls_hydrogen_treatment mixed
_refine_ls_matrix_type full
_refine_ls_number_parameters 307
_refine_ls_number_reflns 3918
_refine_ls_number_restraints 0
_refine_ls_restrained_S_all 1.109
_refine_ls_R_factor_all 0.0865
_refine_ls_R_factor_gt 0.0600
_refine_ls_shift/su_max 0.000
_refine_ls_shift/su_mean 0.000
_refine_ls_structure_factor_coef Fsqd
_refine_ls_weighting_details 'calc w=1/[\s^2^(Fo^2^)+(0.0472P)^2^+3.1596P] where P=(Fo^2^+2Fc^2^)/3'
_refine_ls_weighting_scheme calc
_refine_ls_wR_factor_gt 0.1215
_refine_ls_wR_factor_ref 0.1317
_reflns_number_gt 2927
_reflns_number_total 3918
_reflns_threshold_expression >2sigma(I)
_cod_data_source_file ic049649lsi20040316_031443_5.cif
_cod_data_source_block Compound5
_cod_depositor_comments
;
The following automatic conversions were performed:
'_symmetry_cell_setting' value 'Monoclinic' changed to 'monoclinic'
according to '/home/saulius/struct/CIF-dictionaries/cif_core.dic'
dictionary named 'cif_core.dic' version 2.4.1 from 2010-06-29.

Automatic conversion script
Id: cif_fix_enum 1527 2010-12-29 10:47:43Z saulius 
;
_cod_database_code 4311853

loop_
_symmetry_equiv_pos_as_xyz
'x, y, z'
'-x, y, -z+1/2'
'x+1/2, y+1/2, z'
'-x+1/2, y+1/2, -z+1/2'
'-x, -y, -z'
'x, -y, z-1/2'
'-x+1/2, -y+1/2, -z'
'x+1/2, -y+1/2, z-1/2'

loop_
_atom_site_label
_atom_site_type_symbol
_atom_site_fract_x
_atom_site_fract_y
_atom_site_fract_z
_atom_site_U_iso_or_equiv
_atom_site_adp_type
_atom_site_occupancy
_atom_site_symmetry_multiplicity
_atom_site_calc_flag
_atom_site_refinement_flags
_atom_site_disorder_assembly
_atom_site_disorder_group
S1 S 0.08779(2) 0.61691(9) 0.12782(3) 0.03213(17) Uani 1 1 d . . .
N3 N 0.29009(8) 0.3994(3) 0.45393(11) 0.0365(5) Uani 1 1 d . . .
O1 O 0.06938(7) 0.8212(3) 0.10755(9) 0.0429(4) Uani 1 1 d . . .
O2 O 0.10885(7) 0.5128(3) 0.08486(9) 0.0393(4) Uani 1 1 d . . .
C1 C 0.25285(9) 0.3556(4) 0.37754(12) 0.0311(5) Uani 1 1 d . . .
C2 C 0.13510(9) 0.6233(4) 0.22525(12) 0.0308(5) Uani 1 1 d . . .
N2 N 0.03562(7) 0.4864(3) 0.11874(11) 0.0325(5) Uani 1 1 d . . .
C3 C 0.17418(8) 0.4694(3) 0.26132(12) 0.0275(5) Uani 1 1 d . . .
C4 C 0.21099(9) 0.4979(4) 0.33926(12) 0.0295(5) Uani 1 1 d . . .
C5 C 0.17910(9) 0.2889(4) 0.22552(13) 0.0307(5) Uani 1 1 d . . .
C6 C 0.16558(11) 0.8065(4) 0.34208(14) 0.0384(6) Uani 1 1 d . . .
C7 C 0.20460(10) 0.6687(4) 0.37783(14) 0.0363(6) Uani 1 1 d . . .
C8 C 0.21772(9) 0.1518(4) 0.26451(14) 0.0340(5) Uani 1 1 d . . .
C9 C 0.03984(10) 0.2645(4) 0.12267(16) 0.0397(6) Uani 1 1 d . . .
N1 N -0.04601(8) 0.2626(4) 0.12204(12) 0.0461(6) Uani 1 1 d . A .
C10 C 0.25526(9) 0.1844(4) 0.34049(14) 0.0350(5) Uani 1 1 d . . .
C11 C 0.31465(11) 0.2217(5) 0.50015(15) 0.0430(7) Uani 1 1 d . . .
C12 C 0.13106(10) 0.7868(4) 0.26466(14) 0.0371(6) Uani 1 1 d . . .
C13 C -0.01607(11) 0.1761(5) 0.08658(17) 0.0463(7) Uani 1 1 d . . .
C14 C -0.04934(11) 0.4813(5) 0.12152(17) 0.0458(7) Uani 1 1 d . . .
C15 C 0.00714(10) 0.5677(5) 0.15863(16) 0.0401(6) Uani 1 1 d . . .
C16 C 0.33022(12) 0.5486(5) 0.46054(17) 0.0479(7) Uani 1 1 d . . .
N4 N -0.06075(13) 0.1514(9) 0.1643(2) 0.0763(10) Uani 1 1 d . . .
O3A O -0.05279(18) -0.0088(9) 0.1769(3) 0.0725(19) Uani 0.545(8) 1 d P A 1
O3 O -0.0803(3) 0.2055(9) 0.1928(3) 0.069(2) Uani 0.455(8) 1 d P A 2
H5A H 0.1549(8) 0.264(3) 0.1735(11) 0.009(5) Uiso 1 1 d . . .
H7A H 0.2299(9) 0.690(3) 0.4272(13) 0.029(6) Uiso 1 1 d . . .
H11D H 0.3318(10) 0.264(4) 0.5546(15) 0.043(7) Uiso 1 1 d . . .
H8A H 0.2203(9) 0.037(4) 0.2434(13) 0.034(7) Uiso 1 1 d . . .
H10A H 0.2818(9) 0.080(3) 0.3652(12) 0.028(6) Uiso 1 1 d . . .
H14B H -0.0682(11) 0.529(4) 0.0694(16) 0.048(8) Uiso 1 1 d . . .
H12A H 0.1031(11) 0.891(4) 0.2361(14) 0.047(8) Uiso 1 1 d . . .
H11C H 0.3405(11) 0.155(4) 0.4878(14) 0.044(7) Uiso 1 1 d . . .
H16C H 0.3128(11) 0.675(5) 0.4331(16) 0.056(9) Uiso 1 1 d . . .
H11A H 0.2877(11) 0.121(4) 0.4943(15) 0.044(8) Uiso 1 1 d . . .
H9B H 0.0567(11) 0.222(4) 0.0974(15) 0.043(8) Uiso 1 1 d . . .
H14A H -0.0677(12) 0.525(4) 0.1489(16) 0.058(9) Uiso 1 1 d . . .
H15B H 0.0059(10) 0.707(4) 0.1557(13) 0.035(7) Uiso 1 1 d . . .
H6A H 0.1626(10) 0.926(4) 0.3676(14) 0.043(7) Uiso 1 1 d . . .
H9A H 0.0597(10) 0.222(4) 0.1784(15) 0.043(7) Uiso 1 1 d . . .
H16B H 0.3498(10) 0.593(4) 0.5115(16) 0.043(7) Uiso 1 1 d . . .
H16A H 0.3541(13) 0.501(5) 0.4418(17) 0.067(10) Uiso 1 1 d . . .
H15A H 0.0257(11) 0.536(4) 0.2127(16) 0.048(8) Uiso 1 1 d . . .
H13B H -0.0153(11) 0.031(5) 0.0926(15) 0.052(8) Uiso 1 1 d . . .
H13A H -0.0354(11) 0.209(4) 0.0323(17) 0.054(8) Uiso 1 1 d . . .

loop_
_atom_site_aniso_label
_atom_site_aniso_U_11
_atom_site_aniso_U_22
_atom_site_aniso_U_33
_atom_site_aniso_U_23
_atom_site_aniso_U_13
_atom_site_aniso_U_12
S1 0.0291(3) 0.0390(4) 0.0296(3) 0.0075(3) 0.0147(2) 0.0018(3)
N3 0.0312(10) 0.0450(13) 0.0303(10) 0.0014(9) 0.0115(9) 0.0040(10)
O1 0.0448(10) 0.0399(11) 0.0425(10) 0.0114(8) 0.0189(8) 0.0041(8)
O2 0.0389(10) 0.0506(11) 0.0352(9) 0.0057(8) 0.0229(8) 0.0018(8)
C1 0.0255(11) 0.0406(14) 0.0312(11) 0.0028(10) 0.0163(10) 0.0003(10)
C2 0.0291(11) 0.0338(13) 0.0313(11) 0.0019(10) 0.0155(10) -0.0013(10)
N2 0.0278(10) 0.0381(12) 0.0330(10) 0.0027(9) 0.0153(9) 0.0007(9)
C3 0.0249(11) 0.0306(12) 0.0305(11) 0.0045(9) 0.0159(9) -0.0004(9)
C4 0.0289(12) 0.0325(12) 0.0312(11) 0.0025(10) 0.0175(10) -0.0012(10)
C5 0.0270(11) 0.0355(13) 0.0320(12) -0.0022(10) 0.0156(10) -0.0021(10)
C6 0.0486(15) 0.0309(13) 0.0419(14) -0.0054(11) 0.0263(12) 0.0019(12)
C7 0.0383(14) 0.0398(15) 0.0322(12) -0.0032(11) 0.0174(11) 0.0007(11)
C8 0.0327(12) 0.0303(13) 0.0447(14) -0.0024(11) 0.0227(11) 0.0035(10)
C9 0.0353(14) 0.0410(16) 0.0430(15) 0.0045(12) 0.0181(12) 0.0005(12)
N1 0.0284(11) 0.0602(16) 0.0449(12) 0.0146(11) 0.0128(10) -0.0040(10)
C10 0.0298(12) 0.0377(14) 0.0394(13) 0.0049(11) 0.0176(11) 0.0067(11)
C11 0.0361(14) 0.0588(19) 0.0327(13) 0.0047(13) 0.0148(12) 0.0120(14)
C12 0.0374(14) 0.0357(14) 0.0412(13) 0.0010(11) 0.0207(12) 0.0036(11)
C13 0.0384(15) 0.0456(18) 0.0471(16) 0.0064(14) 0.0130(13) -0.0041(13)
C14 0.0306(14) 0.066(2) 0.0420(15) 0.0076(14) 0.0172(13) 0.0062(13)
C15 0.0360(14) 0.0487(18) 0.0414(14) 0.0014(13) 0.0228(12) 0.0018(12)
C16 0.0424(16) 0.062(2) 0.0372(15) -0.0038(14) 0.0166(13) -0.0071(15)
N4 0.0387(16) 0.114(4) 0.063(2) 0.035(2) 0.0112(15) -0.0180(18)
O3A 0.062(3) 0.080(4) 0.077(3) 0.029(3) 0.033(2) -0.011(3)
O3 0.071(4) 0.096(4) 0.048(3) -0.007(3) 0.033(3) -0.036(3)

loop_
_atom_type_symbol
_atom_type_description
_atom_type_scat_dispersion_real
_atom_type_scat_dispersion_imag
_atom_type_scat_source
C C 0.0033 0.0016 'International Tables Vol C Tables 4.2.6.8 and 6.1.1.4'
H H 0.0000 0.0000 'International Tables Vol C Tables 4.2.6.8 and 6.1.1.4'
N N 0.0061 0.0033 'International Tables Vol C Tables 4.2.6.8 and 6.1.1.4'
O O 0.0106 0.0060 'International Tables Vol C Tables 4.2.6.8 and 6.1.1.4'
S S 0.1246 0.1234 'International Tables Vol C Tables 4.2.6.8 and 6.1.1.4'

loop_
_geom_angle_atom_site_label_1
_geom_angle_atom_site_label_2
_geom_angle_atom_site_label_3
_geom_angle
_geom_angle_site_symmetry_1
_geom_angle_site_symmetry_3
_geom_angle_publ_flag
O2 S1 O1 118.74(11) . . ?
O2 S1 N2 106.56(11) . . ?
O1 S1 N2 105.60(11) . . ?
O2 S1 C2 110.82(11) . . ?
O1 S1 C2 106.17(11) . . ?
N2 S1 C2 108.50(10) . . ?
C1 N3 C11 114.6(2) . . ?
C1 N3 C16 113.1(2) . . ?
C11 N3 C16 111.1(2) . . ?
C10 C1 C4 119.3(2) . . ?
C10 C1 N3 123.2(2) . . ?
C4 C1 N3 117.5(2) . . ?
C12 C2 C3 121.3(2) . . ?
C12 C2 S1 115.18(18) . . ?
C3 C2 S1 123.47(18) . . ?
C9 N2 C15 112.7(2) . . ?
C9 N2 S1 117.95(17) . . ?
C15 N2 S1 115.99(17) . . ?
C2 C3 C5 124.9(2) . . ?
C2 C3 C4 117.5(2) . . ?
C5 C3 C4 117.6(2) . . ?
C7 C4 C1 120.8(2) . . ?
C7 C4 C3 118.8(2) . . ?
C1 C4 C3 120.4(2) . . ?
C8 C5 C3 120.5(2) . . ?
C7 C6 C12 120.3(2) . . ?
C6 C7 C4 121.6(2) . . ?
C5 C8 C10 121.6(2) . . ?
N2 C9 C13 108.4(2) . . ?
N4 N1 C14 121.3(4) . . ?
N4 N1 C13 121.4(4) . . ?
C14 N1 C13 116.1(2) . . ?
C1 C10 C8 120.4(2) . . ?
C2 C12 C6 120.4(2) . . ?
N1 C13 C9 109.5(2) . . ?
N1 C14 C15 108.5(2) . . ?
N2 C15 C14 108.3(2) . . ?
O3 N4 O3A 108.5(5) . . ?
O3 N4 N1 124.9(7) . . ?
O3A N4 N1 126.5(6) . . ?

loop_
_geom_bond_atom_site_label_1
_geom_bond_atom_site_label_2
_geom_bond_distance
_geom_bond_site_symmetry_2
_geom_bond_publ_flag
S1 O2 1.4263(17) . ?
S1 O1 1.4337(19) . ?
S1 N2 1.646(2) . ?
S1 C2 1.783(2) . ?
N3 C1 1.428(3) . ?
N3 C11 1.455(3) . ?
N3 C16 1.463(4) . ?
C1 C10 1.368(3) . ?
C1 C4 1.426(3) . ?
C2 C12 1.370(3) . ?
C2 C3 1.428(3) . ?
N2 C9 1.467(3) . ?
N2 C15 1.471(3) . ?
C3 C5 1.428(3) . ?
C3 C4 1.431(3) . ?
C4 C7 1.423(3) . ?
C5 C8 1.354(3) . ?
C6 C7 1.352(4) . ?
C6 C12 1.403(3) . ?
C8 C10 1.411(3) . ?
C9 C13 1.521(4) . ?
N1 N4 1.322(3) . ?
N1 C14 1.445(4) . ?
N1 C13 1.449(4) . ?
C14 C15 1.529(4) . ?
N4 O3 1.025(6) . ?
N4 O3A 1.085(5) . ?
